data_2008485
loop_
_publ_author_name
'Oswald M. Peeters'
'Norbert M. Blaton'
'Camiel J. De Ranter'
'Hans L. De Winter'

_publ_section_title
(+)-(2<i>R</i>-<i>cis</i>)-Dimethyl(10-bromo-2,3,3a,8-tetrahydrodibenz[<i>c</i>,<i>f</i>]isoxazolo[2,3-<i>a</i>]azepin-2-ylmethyl)amine
_journal_issue 5
_journal_name_full 'Acta Crystallographica Section C'
_journal_page_first 794
_journal_page_last 796
_journal_paper_doi 10.1107/S0108270199000219
_journal_volume 55
_journal_year 1999
_chemical_formula_sum 'C19 H21 Br N2 O'
_chemical_formula_weight 373.29
_chemical_name_systematic
;
(+)-(2R-cis)-10-Bromo-2,3,3a,8-tetrahydro-
N,N-dimethyl-dibenz[c,f]isoxazolo[2,3-a]azepine-2-methanamine
;
_space_group_IT_number 5
_symmetry_cell_setting monoclinic
_symmetry_space_group_name_Hall 'C 2y'
_symmetry_space_group_name_H-M 'C 1 2 1'
_cell_angle_alpha 90.00
_cell_angle_beta 127.18(8)
_cell_angle_gamma 90.00
_cell_formula_units_Z 4
_cell_length_a 22.07(2)
_cell_length_b 4.419(6)
_cell_length_c 22.29(3)
_cell_measurement_reflns_used 24
_cell_measurement_temperature 293
_cell_measurement_theta_max 11.15
_cell_measurement_theta_min 9.35
_cell_volume 1732(4)
_computing_cell_refinement DIF4
_computing_data_collection 'DIF4 (STOE & Cie, 1992a)'
_computing_data_reduction 'REDU4 (STOE & Cie, 1992b)'
_computing_molecular_graphics 'DIAMOND (Bergerhoff, 1996)'
_computing_publication_material 'PARST (Nardelli, 1983)'
_computing_structure_refinement 'SHELXL93 (Sheldrick, 1993)'
_computing_structure_solution 'DIRDIF92 (Beurskens et al., 1992)'
_diffrn_measurement_device_type 'Stoe STADI4 four-circle diffractometer  '
_diffrn_measurement_method '\w scan                                 '
_diffrn_radiation_type 'Mo K\a'
_diffrn_radiation_wavelength .71073
_diffrn_reflns_av_R_equivalents .0209
_diffrn_reflns_limit_h_max 26
_diffrn_reflns_limit_h_min -26
_diffrn_reflns_limit_k_max 5
_diffrn_reflns_limit_k_min -5
_diffrn_reflns_limit_l_max 26
_diffrn_reflns_limit_l_min -26
_diffrn_reflns_number 9380
_diffrn_reflns_theta_max 25.00
_diffrn_standards_decay_% 6.0
_diffrn_standards_interval_time 60
_diffrn_standards_number 3
_exptl_absorpt_coefficient_mu 2.380
_exptl_absorpt_correction_T_max .565
_exptl_absorpt_correction_T_min .383
_exptl_absorpt_correction_type psi-scan
_exptl_absorpt_process_details '(EMPIR; STOE & Cie, 1992c)'
_exptl_crystal_colour 'colourless                              '
_exptl_crystal_density_diffrn 1.432
_exptl_crystal_density_meas 1.429
_exptl_crystal_density_method 'flotation in aqueous KI solution        '
_exptl_crystal_description 'prism                                   '
_exptl_crystal_F_000 768
_exptl_crystal_size_max .48
_exptl_crystal_size_mid .30
_exptl_crystal_size_min .24
_refine_diff_density_max .36
_refine_diff_density_min -.34
_refine_ls_abs_structure_details 'Flack (1983)'
_refine_ls_abs_structure_Flack -.010(10)
_refine_ls_extinction_coef .0035(5)
_refine_ls_extinction_method 'SHELXL93 (Sheldrick, 1993)'
_refine_ls_goodness_of_fit_all 1.056
_refine_ls_goodness_of_fit_ref 1.056
_refine_ls_hydrogen_treatment constr
_refine_ls_matrix_type full
_refine_ls_number_parameters 211
_refine_ls_number_reflns 3065
_refine_ls_R_factor_all .0633
_refine_ls_R_factor_gt .0365
_refine_ls_shift/su_max .001
_refine_ls_structure_factor_coef Fsqd
_refine_ls_weighting_details
;
w = 1/[\s^2^(Fo^2^)+(0.0478P)^2^+ 0.3550P]  where P=(Fo^2^+2Fc^2^)/3
;
_refine_ls_weighting_scheme calc
_refine_ls_wR_factor_all .0908
_refine_ls_wR_factor_ref .0908
_reflns_number_gt 2394
_reflns_number_total 3065
_reflns_threshold_expression F^2^>2.0\s(F^2^)
_cod_data_source_file na1399.cif
_cod_data_source_block Y
_cod_depositor_comments
;
The following automatic conversions were performed:
'_symmetry_cell_setting' value 'Monoclinic' changed to 'monoclinic'
according to '/home/saulius/struct/CIF-dictionaries/cif_core.dic'
dictionary named 'cif_core.dic' version 2.4.1 from 2010-06-29.

Automatic conversion script
Id: cif_fix_enum 1527 2010-12-29 10:47:43Z saulius 

The following automatic conversions were performed:

'_symmetry_cell_setting' value 'Monoclinic ' changed to 'monoclinic'
according to /home/saulius/struct/CIF-dictionaries/cif_core.dic
dictionary named 'cif_core.dic' version 2.4.1 from 2010-06-29.

Automatic conversion script
Id: cif_fix_values 1715 2011-07-08 13:25:40Z adriana 
;
_cod_original_cell_volume 1732.(4)
_cod_original_sg_symbol_H-M 'C 2'
_cod_original_formula_sum 'C19 H21 Br1 N2 O1'
_cod_database_code 2008485

loop_
_symmetry_equiv_pos_as_xyz
x,y,z
-x,y,-z
1/2+x,1/2+y,z
1/2-x,1/2+y,-z

loop_
_atom_site_label
_atom_site_fract_x
_atom_site_fract_y
_atom_site_fract_z
_atom_site_U_iso_or_equiv
_atom_site_adp_type
_atom_site_calc_flag
_atom_site_calc_attached_atom
_atom_site_refinement_flags
_atom_site_type_symbol
Br .13625(2) .01480(10) .17015(2) .0774(3) aniso . . . Br
C1 .3695(2) .1290(10) .3043(2) .054(2) aniso . . . C
C2 .2968(2) .041(2) .2768(2) .061(2) aniso . . . C
C3 .2364(2) .1300(10) .2067(2) .052(2) aniso . . . C
C4 .2458(2) .3035(9) .1611(2) .049(2) aniso . . . C
C4a .3181(2) .3953(8) .1877(2) .041(2) aniso . . . C
C5 .3330(2) .5884(8) .1425(2) .048(2) aniso . . . C
C5a .3790(2) .4402(8) .1206(2) .045(2) aniso . . . C
C6 .3516(2) .4590(10) .0456(2) .057(2) aniso . . . C
C7 .3884(3) .3290(10) .0203(2) .064(3) aniso . . . C
C8 .4548(2) .1700(10) .0697(2) .061(2) aniso . . . C
C9 .4834(2) .1490(10) .1440(2) .051(2) aniso . . . C
C9a .4475(2) .2848(8) .1713(2) .039(2) aniso . . . C
C10 .4859(2) .2431(8) .2546(2) .038(2) aniso . . . C
N11 .4515(2) .4186(7) .28330(10) .045(2) aniso . . . N
C11a .3798(2) .3071(9) .2599(2) .044(2) aniso . . . C
O12 .50700(10) .3739(6) .36430(10) .0510(10) aniso . . . O
C13 .5764(2) .4650(10) .3773(2) .048(2) aniso . . . C
C14 .5689(2) .3500(10) .3080(2) .051(2) aniso . . . C
C15 .6436(2) .3370(10) .4520(2) .051(2) aniso . . . C
N16 .6626(2) .4990(10) .51780(10) .0550(10) aniso . . . N
C17 .6020(2) .493(2) .5257(2) .079(3) aniso . . . C
C18 .7319(2) .3690(10) .5849(2) .070(2) aniso . . . C
H1 .4111(2) .0700(10) .3521(2) .068 iso calc C1 R H
H2 .2892(2) -.079(2) .3060(2) .076 iso calc C2 R H
H4 .2039(2) .3576(9) .1129(2) .061 iso calc C4 R H
H5A .3595(2) .7696(8) .1713(2) .060 iso calc C5 R H
H5B .2845(2) .6511(8) .0969(2) .060 iso calc C5 R H
H6 .3066(2) .5650(10) .0117(2) .071 iso calc C6 R H
H7 .3689(3) .3480(10) -.0300(2) .079 iso calc C7 R H
H8 .4798(2) .0770(10) .0528(2) .076 iso calc C8 R H
H9 .5281(2) .0410(10) .1771(2) .064 iso calc C9 R H
H10 .4840(2) .0280(8) .2641(2) .048 iso calc C10 R H
H13 .5796(2) .6860(10) .3789(2) .060 iso calc C13 R H
H14A .5788(2) .5110(10) .2853(2) .064 iso calc C14 R H
H14B .6038(2) .1840(10) .3212(2) .064 iso calc C14 R H
H15A .6325(2) .1280(10) .4557(2) .063 iso calc C15 R H
H15B .6877(2) .3360(10) .4523(2) .063 iso calc C15 R H
H17A .6190(6) .589(6) .5721(8) .099 iso calc C17 R H
H17B .5880(10) .287(2) .5260(10) .099 iso calc C17 R H
H17C .5585(6) .599(5) .4843(9) .099 iso calc C17 R H
H18A .7450(10) .478(4) .6287(3) .088 iso calc C18 R H
H18B .7725(5) .383(6) .5806(8) .088 iso calc C18 R H
H18C .7231(6) .160(2) .5896(9) .088 iso calc C18 R H

loop_
_atom_site_aniso_label
_atom_site_aniso_U_11
_atom_site_aniso_U_22
_atom_site_aniso_U_33
_atom_site_aniso_U_12
_atom_site_aniso_U_13
_atom_site_aniso_U_23
Br .0545(3) .1010(4) .0925(3) -.0187(3) .0527(2) -.0180(3)
C1 .050(2) .072(3) .043(2) .001(2) .029(2) .002(2)
C2 .061(2) .079(3) .057(2) -.011(3) .043(2) -.003(3)
C3 .045(2) .066(3) .055(2) -.009(2) .036(2) -.012(2)
C4 .041(2) .050(2) .052(2) .002(2) .025(2) -.008(2)
C4a .039(2) .042(2) .041(2) .002(2) .024(2) -.006(2)
C5 .038(2) .038(3) .048(2) .002(2) .017(2) .004(2)
C5a .040(2) .047(3) .039(2) -.012(2) .019(2) .004(2)
C6 .049(2) .066(4) .044(2) -.015(2) .021(2) .003(2)
C7 .064(3) .082(3) .039(2) -.024(3) .028(2) -.006(2)
C8 .062(3) .079(3) .053(2) -.023(2) .041(2) -.018(2)
C9 .043(2) .060(3) .051(2) -.006(2) .028(2) -.004(2)
C9a .035(2) .041(2) .038(2) -.009(2) .020(2) -.001(2)
C10 .034(2) .039(2) .036(2) -.002(2) .019(2) -.001(2)
N11 .038(2) .052(2) .036(2) -.0050(10) .0180(10) -.0060(10)
C11a .039(2) .049(2) .043(2) -.003(2) .025(2) -.012(2)
O12 .0380(10) .072(2) .0340(10) -.0070(10) .0160(10) -.0070(10)
C13 .044(2) .048(3) .039(2) -.007(2) .018(2) .001(2)
C14 .035(2) .069(3) .041(2) -.003(2) .019(2) .003(2)
C15 .045(2) .049(2) .041(2) -.008(2) .016(2) -.002(2)
N16 .053(2) .054(2) .0380(10) -.007(2) .0160(10) -.003(2)
C17 .067(3) .112(4) .046(2) -.001(4) .028(2) -.019(3)
C18 .060(3) .081(3) .043(2) -.004(2) .017(2) .000(2)

loop_
_atom_type_symbol
_atom_type_scat_dispersion_real
_atom_type_scat_dispersion_imag
_atom_type_scat_source
C .0033 .0016
;
International Tables for Crystallography (Vol. C)
;
H .0000 .0000
;
International Tables for Crystallography (Vol. C)
;
Br .0000 .0000
;
International Tables for Crystallography (Vol. C)
;
N .0061 .0033
;
International Tables for Crystallography (Vol. C)
;
O .0106 .0060
;
International Tables for Crystallography (Vol. C)
;

loop_
_geom_angle_atom_site_label_1
_geom_angle_atom_site_label_2
_geom_angle_atom_site_label_3
_geom_angle
_geom_angle_publ_flag
C2 C1 C11a 119.4(5) no
C2 C1 H1 120.3 no
C11a C1 H1 120.3 no
C1 C2 C3 119.6(4) no
C1 C2 H2 120.2 no
C3 C2 H2 120.2 no
Br C3 C2 119.3(3) no
Br C3 C4 118.9(4) no
C2 C3 C4 121.8(4) no
C3 C4 C4a 119.5(5) no
C3 C4 H4 120.3 no
C4a C4 H4 120.3 no
C4 C4a C5 122.8(4) no
C4 C4a C11a 118.8(4) no
C5 C4a C11a 118.4(3) yes
C4a C5 C5a 115.6(4) yes
C4a C5 H5A 108.4 no
C4a C5 H5B 108.4 no
C5a C5 H5A 108.4 no
C5a C5 H5B 108.4 no
H5A C5 H5B 107.4 no
C5 C5a C6 118.0(3) no
C5 C5a C9a 123.9(4) yes
C6 C5a C9a 118.1(3) no
C5a C6 C7 122.3(4) no
C5a C6 H6 118.9 no
C7 C6 H6 118.9 no
C6 C7 C8 119.7(5) no
C6 C7 H7 120.2 no
C8 C7 H7 120.2 no
C7 C8 C9 119.2(4) no
C7 C8 H8 120.4 no
C9 C8 H8 120.4 no
C8 C9 C9a 122.0(4) no
C8 C9 H9 119.0 no
C9a C9 H9 119.0 no
C5a C9a C9 118.7(4) no
C5a C9a C10 125.3(3) yes
C9 C9a C10 116.0(3) no
C9a C10 N11 114.5(3) yes
C9a C10 C14 115.6(3) no
C9a C10 H10 108.5 no
N11 C10 C14 100.9(4) no
N11 C10 H10 108.5 no
C14 C10 H10 108.5 no
C10 N11 C11a 114.2(4) yes
C10 N11 O12 101.4(3) no
C11a N11 O12 108.9(3) no
C1 C11a C4a 121.0(3) yes
C1 C11a N11 124.1(4) yes
C4a C11a N11 114.9(4) yes
N11 O12 C13 102.0(3) no
O12 C13 C14 104.6(3) no
O12 C13 C15 109.5(3) no
O12 C13 H13 109.3 no
C14 C13 C15 114.8(3) no
C14 C13 H13 109.3 no
C15 C13 H13 109.3 no
C10 C14 C13 103.4(3) no
C10 C14 H14A 111.1 no
C10 C14 H14B 111.1 no
C13 C14 H14A 111.1 no
C13 C14 H14B 111.1 no
H14A C14 H14B 109.0 no
C13 C15 N16 114.8(3) no
C13 C15 H15A 108.6 no
C13 C15 H15B 108.6 no
N16 C15 H15A 108.6 no
N16 C15 H15B 108.6 no
H15A C15 H15B 107.6 no
C15 N16 C17 112.9(4) no
C15 N16 C18 109.0(3) no
C17 N16 C18 109.8(4) no
N16 C17 H17A 109.5 no
N16 C17 H17B 109.5 no
N16 C17 H17C 109.5 no
H17A C17 H17B 109.5 no
H17A C17 H17C 109.5 no
H17B C17 H17C 109.5 no
N16 C18 H18A 109.5 no
N16 C18 H18B 109.5 no
N16 C18 H18C 109.5 no
H18A C18 H18B 109.5 no
H18A C18 H18C 109.5 no
H18B C18 H18C 109.5 no

loop_
_geom_bond_atom_site_label_1
_geom_bond_atom_site_label_2
_geom_bond_distance
_geom_bond_publ_flag
Br C3 1.907(5) no
C1 C2 1.384(7) no
C1 C11a 1.387(7) no
C1 H1 .930 no
C2 C3 1.364(5) no
C2 H2 .930 no
C3 C4 1.385(8) no
C4 C4a 1.385(6) no
C4 H4 .930 no
C4a C5 1.500(7) no
C4a C11a 1.395(5) no
C5 C5a 1.516(7) no
C5 H5A .970 no
C5 H5B .970 no
C5a C6 1.394(6) no
C5a C9a 1.403(5) no
C6 C7 1.365(9) no
C6 H6 .930 no
C7 C8 1.380(6) no
C7 H7 .930 no
C8 C9 1.374(7) no
C8 H8 .930 no
C9 C9a 1.391(8) no
C9 H9 .930 no
C9a C10 1.518(5) no
C10 N11 1.473(6) no
C10 C14 1.536(5) no
C10 H10 .980 no
N11 C11a 1.420(6) no
N11 O12 1.458(4) no
O12 C13 1.434(6) no
C13 C14 1.537(7) no
C13 C15 1.519(5) no
C13 H13 .980 no
C14 H14A .970 no
C14 H14B .970 no
C15 N16 1.448(6) no
C15 H15A .970 no
C15 H15B .970 no
N16 C17 1.452(7) no
N16 C18 1.464(5) no
C17 H17A .960 no
C17 H17B .960 no
C17 H17C .960 no
C18 H18A .960 no
C18 H18B .960 no
C18 H18C .960 no

loop_
_geom_torsion_atom_site_label_1
_geom_torsion_atom_site_label_2
_geom_torsion_atom_site_label_3
_geom_torsion_atom_site_label_4
_geom_torsion
_geom_torsion_publ_flag
C11a C1 C2 C3 -.2(8) no
C11a C1 C2 H2 179.8 no
H1 C1 C2 C3 179.8 no
H1 C1 C2 H2 -.2 no
C2 C1 C11a C4a -.7(7) no
C2 C1 C11a N11 177.9(4) no
H1 C1 C11a C4a 179.3 no
H1 C1 C11a N11 -2.1 no
C1 C2 C3 Br -178.6(4) no
C1 C2 C3 C4 1.5(8) no
H2 C2 C3 Br 1.4 no
H2 C2 C3 C4 -178.6 no
Br C3 C4 C4a 178.4(3) no
Br C3 C4 H4 -1.6 no
C2 C3 C4 C4a -1.7(7) no
C2 C3 C4 H4 178.3 no
C3 C4 C4a C5 -178.7(4) no
C3 C4 C4a C11a .7(6) no
H4 C4 C4a C5 1.4 no
H4 C4 C4a C11a -179.3 no
C4 C4a C5 C5a -115.3(5) no
C4 C4a C5 H5A 122.9 no
C4 C4a C5 H5B 6.5 no
C11a C4a C5 C5a 65.3(5) yes
C11a C4a C5 H5A -56.5 no
C11a C4a C5 H5B -172.8 no
C4 C4a C11a C1 .5(6) no
C4 C4a C11a N11 -178.3(4) no
C5 C4a C11a C1 179.9(4) no
C5 C4a C11a N11 1.1(6) yes
C4a C5 C5a C6 131.2(4) no
C4a C5 C5a C9a -48.8(6) yes
H5A C5 C5a C6 -107.0 no
H5A C5 C5a C9a 73.0 no
H5B C5 C5a C6 9.3 no
H5B C5 C5a C9a -170.7 no
C5 C5a C6 C7 -179.0(4) no
C5 C5a C6 H6 1.0 no
C9a C5a C6 C7 1.0(7) no
C9a C5a C6 H6 -179.0 no
C5 C5a C9a C9 177.8(4) no
C5 C5a C9a C10 -.4(6) yes
C6 C5a C9a C9 -2.2(6) no
C6 C5a C9a C10 179.6(4) no
C5a C6 C7 C8 .7(8) no
C5a C6 C7 H7 -179.3 no
H6 C6 C7 C8 -179.3 no
H6 C6 C7 H7 .7 no
C6 C7 C8 C9 -1.2(8) no
C6 C7 C8 H8 178.8 no
H7 C7 C8 C9 178.8 no
H7 C7 C8 H8 -1.2 no
C7 C8 C9 C9a .0(8) no
C7 C8 C9 H9 180.0 no
H8 C8 C9 C9a 180.0 no
H8 C8 C9 H9 .0 no
C8 C9 C9a C5a 1.7(7) no
C8 C9 C9a C10 -179.9(4) no
H9 C9 C9a C5a -178.3 no
H9 C9 C9a C10 .1 no
C5a C9a C10 N11 -8.5(6) yes
C5a C9a C10 C14 -125.2(4) no
C5a C9a C10 H10 112.8 no
C9 C9a C10 N11 173.2(4) no
C9 C9a C10 C14 56.5(5) no
C9 C9a C10 H10 -65.5 no
C9a C10 N11 C11a 72.4(4) yes
C9a C10 N11 O12 -170.7(3) no
C14 C10 N11 C11a -162.7(3) no
C14 C10 N11 O12 -45.8(3) yes
H10 C10 N11 C11a -48.8 no
H10 C10 N11 O12 68.1 no
C9a C10 C14 C13 146.5(3) no
C9a C10 C14 H14A 27.3 no
C9a C10 C14 H14B -94.2 no
N11 C10 C14 C13 22.4(4) yes
N11 C10 C14 H14A -96.8 no
N11 C10 C14 H14B 141.6 no
H10 C10 C14 C13 -91.4 no
H10 C10 C14 H14A 149.3 no
H10 C10 C14 H14B 27.8 no
C10 N11 C11a C1 100.0(5) no
C10 N11 C11a C4a -81.3(4) yes
O12 N11 C11a C1 -12.5(6) no
O12 N11 C11a C4a 166.2(3) no
C10 N11 O12 C13 53.2(3) yes
C11a N11 O12 C13 173.9(3) no
N11 O12 C13 C14 -37.5(4) yes
N11 O12 C13 C15 -160.9(3) no
N11 O12 C13 H13 79.4 no
O12 C13 C14 C10 8.9(4) yes
O12 C13 C14 H14A 128.1 no
O12 C13 C14 H14B -110.3 no
C15 C13 C14 C10 128.9(4) no
C15 C13 C14 H14A -111.9 no
C15 C13 C14 H14B 9.7 no
H13 C13 C14 C10 -107.9 no
H13 C13 C14 H14A 11.3 no
H13 C13 C14 H14B 132.8 no
O12 C13 C15 N16 -78.1(4) no
O12 C13 C15 H15A 43.5 no
O12 C13 C15 H15B 160.2 no
C14 C13 C15 N16 164.6(4) no
C14 C13 C15 H15A -73.7 no
C14 C13 C15 H15B 43.0 no
H13 C13 C15 N16 41.5 no
H13 C13 C15 H15A 163.2 no
H13 C13 C15 H15B -80.2 no
C13 C15 N16 C17 62.7(5) no
C13 C15 N16 C18 -175.1(4) no
H15A C15 N16 C17 -59.0 no
H15A C15 N16 C18 63.2 no
H15B C15 N16 C17 -175.7 no
H15B C15 N16 C18 -53.4 no
C15 N16 C17 H17A 175.3 no
C15 N16 C17 H17B 55.3 no
C15 N16 C17 H17C -64.7 no
C18 N16 C17 H17A 53.5 no
C18 N16 C17 H17B -66.5 no
C18 N16 C17 H17C 173.5 no
C15 N16 C18 H18A 178.8 no
C15 N16 C18 H18B 58.8 no
C15 N16 C18 H18C -61.2 no
C17 N16 C18 H18A -57.1 no
C17 N16 C18 H18B -177.1 no
C17 N16 C18 H18C 62.9 no
